data_4135338
loop_
_publ_author_name
'Liang, Haozhong'
'Hua, Bin'
'Xu, Fan'
'Gan, Li-She'
'Shao, Li'
'Huang, Feihe'

_publ_section_title
;
 Acid/Base-Tunable Unimolecular Chirality Switching of a Pillar[5]azacrown
 <i>Pseudo</i>[1]Catenane.
;
_journal_issue 46
_journal_name_full 'Journal of the American Chemical Society'
_journal_page_first 19772
_journal_page_last 19778
_journal_paper_doi 10.1021/jacs.0c10570
_journal_volume 142
_journal_year 2020
_chemical_formula_moiety 'Cl, C51 H60 N3 O12'
_chemical_formula_sum 'C51 H60 Cl N3 O12'
_chemical_formula_weight 942.47
_space_group_crystal_system monoclinic
_space_group_IT_number 14
_space_group_name_Hall '-P 2yn'
_space_group_name_H-M_alt 'P 1 21/n 1'
_atom_sites_solution_hydrogens geom
_atom_sites_solution_primary dual
_audit_creation_date 2020-05-28
_audit_creation_method
;
Olex2 1.2
(compiled 2018.05.29 svn.r3508 for OlexSys, GUI svn.r5506)
;
_cell_angle_alpha 90
_cell_angle_beta 95.609(3)
_cell_angle_gamma 90
_cell_formula_units_Z 4
_cell_length_a 11.8167(9)
_cell_length_b 19.4344(18)
_cell_length_c 20.4342(17)
_cell_measurement_reflns_used 9882
_cell_measurement_temperature 170(2)
_cell_measurement_theta_max 27.10
_cell_measurement_theta_min 2.32
_cell_volume 4670.3(7)
_computing_cell_refinement 'SAINT V8.38A (?, 2016)'
_computing_data_reduction 'SAINT V8.38A (?, 2016)'
_computing_molecular_graphics 'Olex2 (Dolomanov et al., 2009)'
_computing_publication_material 'Olex2 (Dolomanov et al., 2009)'
_computing_structure_refinement 'ShelXL (Sheldrick, 2015)'
_computing_structure_solution 'ShelXT (Sheldrick, 2015)'
_diffrn_ambient_temperature 170.0
_diffrn_measured_fraction_theta_full 0.999
_diffrn_measured_fraction_theta_max 0.988
_diffrn_measurement_device_type 'zju Bruker D8 Venture Ims3.0'
_diffrn_measurement_method '\f and \w scans'
_diffrn_radiation_type MoK\a
_diffrn_radiation_wavelength 0.71073
_diffrn_reflns_av_R_equivalents 0.0828
_diffrn_reflns_av_unetI/netI 0.0777
_diffrn_reflns_Laue_measured_fraction_full 0.999
_diffrn_reflns_Laue_measured_fraction_max 0.988
_diffrn_reflns_limit_h_max 15
_diffrn_reflns_limit_h_min -15
_diffrn_reflns_limit_k_max 25
_diffrn_reflns_limit_k_min -21
_diffrn_reflns_limit_l_max 26
_diffrn_reflns_limit_l_min -26
_diffrn_reflns_number 40487
_diffrn_reflns_point_group_measured_fraction_full 0.999
_diffrn_reflns_point_group_measured_fraction_max 0.988
_diffrn_reflns_theta_full 25.242
_diffrn_reflns_theta_max 27.235
_diffrn_reflns_theta_min 2.261
_diffrn_standards_number 0
_exptl_absorpt_coefficient_mu 0.150
_exptl_absorpt_correction_T_max 0.7455
_exptl_absorpt_correction_T_min 0.4634
_exptl_absorpt_correction_type multi-scan
_exptl_absorpt_process_details
;
SADABS-2016/2 (Bruker,2016/2) was used for absorption correction.
wR2(int) was 0.1523 before and 0.0800 after correction.
The Ratio of minimum to maximum transmission is 0.6216.
The \l/2 correction factor is Not present.
;
_exptl_crystal_colour colourless
_exptl_crystal_colour_primary colourless
_exptl_crystal_density_diffrn 1.340
_exptl_crystal_description block
_exptl_crystal_F_000 2000
_exptl_crystal_size_max 0.19
_exptl_crystal_size_mid 0.16
_exptl_crystal_size_min 0.09
_refine_diff_density_max 0.686
_refine_diff_density_min -0.662
_refine_diff_density_rms 0.118
_refine_ls_extinction_method none
_refine_ls_goodness_of_fit_ref 1.082
_refine_ls_hydrogen_treatment constr
_refine_ls_matrix_type full
_refine_ls_number_parameters 612
_refine_ls_number_reflns 10318
_refine_ls_number_restraints 0
_refine_ls_restrained_S_all 1.082
_refine_ls_R_factor_all 0.0805
_refine_ls_R_factor_gt 0.0640
_refine_ls_shift/su_max 0.001
_refine_ls_shift/su_mean 0.000
_refine_ls_structure_factor_coef Fsqd
_refine_ls_weighting_details 'w=1/[\s^2^(Fo^2^)+(0.1106P)^2^] where P=(Fo^2^+2Fc^2^)/3'
_refine_ls_weighting_scheme calc
_refine_ls_wR_factor_gt 0.1668
_refine_ls_wR_factor_ref 0.1826
_reflns_Friedel_coverage 0.000
_reflns_number_gt 7973
_reflns_number_total 10318
_reflns_threshold_expression 'I > 2\s(I)'
_cod_data_source_file ja0c10570_si_005.cif
_cod_data_source_block 200528_p4s1n3_hcl_0m
_cod_depositor_comments 'Adding full bibliography for 4135334--4135338.cif.'
_cod_database_code 4135338
_shelx_shelxl_version_number 2018/3
_shelx_space_group_comment
;
The symmetry employed for this shelxl refinement is uniquely defined
by the following loop, which should always be used as a source of
symmetry information in preference to the above space-group names.
They are only intended as comments.
;
_shelx_estimated_absorpt_t_max 0.987
_shelx_estimated_absorpt_t_min 0.972
_olex2_refinement_description
;
1. Fixed Uiso
 At 1.2 times of:
  All C(H) groups, All C(H,H) groups, All N(H) groups, All N(H,H) groups
 At 1.5 times of:
  All C(H,H,H) groups
2.a Secondary CH2 refined with riding coordinates:
 N2(H2A,H2B), C1(H1A,H1B), C8(H8A,H8B), C10(H10A,H10B), C11(H11A,H11B),
 C12(H12A,H12B), C13(H13A,H13B), C15(H15A,H15B), C16(H16A,H16B), C25(H25A,H25B),
  C34(H34A,H34B), C43(H43A,H43B)
2.b Aromatic/amide H refined with riding coordinates:
 N1(H1), N3(H3), C4(H4), C7(H7), C18(H18), C21(H21), C27(H27), C30(H30),
 C36(H36), C39(H39), C46(H46), C49(H49)
2.c Idealised Me refined as rotating group:
 C23(H23A,H23B,H23C), C24(H24A,H24B,H24C), C32(H32A,H32B,H32C), C33(H33A,H33B,
 H33C), C41(H41A,H41B,H41C), C42(H42A,H42B,H42C), C50(H50A,H50B,H50C), C51(H51A,
 H51B,H51C)
;
_olex2_submission_special_instructions 'No special instructions were received'

loop_
_space_group_symop_operation_xyz
'x, y, z'
'-x+1/2, y+1/2, -z+1/2'
'-x, -y, -z'
'x-1/2, -y-1/2, z-1/2'

loop_
_atom_site_label
_atom_site_type_symbol
_atom_site_fract_x
_atom_site_fract_y
_atom_site_fract_z
_atom_site_U_iso_or_equiv
_atom_site_adp_type
_atom_site_occupancy
_atom_site_site_symmetry_order
_atom_site_calc_flag
_atom_site_refinement_flags_posn
_atom_site_refinement_flags_adp
_atom_site_refinement_flags_occupancy
_atom_site_disorder_assembly
_atom_site_disorder_group
Cl1 Cl 0.37124(5) 0.39676(3) 0.50795(2) 0.03204(15) Uani 1 1 d . . . . .
O1 O 0.64979(12) 0.19445(7) 0.75862(7) 0.0254(3) Uani 1 1 d . . . . .
O2 O 0.68388(12) 0.47180(7) 0.82080(7) 0.0268(3) Uani 1 1 d . . . . .
O3 O 0.82118(13) 0.18035(9) 0.62488(8) 0.0380(4) Uani 1 1 d . . . . .
O4 O 0.42678(14) 0.53346(9) 0.73311(8) 0.0385(4) Uani 1 1 d . . . . .
O5 O 1.08224(12) 0.26596(8) 0.62767(7) 0.0283(3) Uani 1 1 d . . . . .
O6 O 0.85824(12) 0.50762(7) 0.67846(6) 0.0260(3) Uani 1 1 d . . . . .
O7 O 0.88818(15) 0.12924(8) 0.45275(8) 0.0398(4) Uani 1 1 d . . . . .
O8 O 0.85890(13) 0.41298(8) 0.44528(7) 0.0326(4) Uani 1 1 d . . . . .
O9 O 0.51526(13) 0.06653(8) 0.54890(7) 0.0305(3) Uani 1 1 d . . . . .
O10 O 0.50293(14) 0.25728(8) 0.34850(7) 0.0320(3) Uani 1 1 d . . . . .
O11 O 0.33919(14) 0.06092(8) 0.64355(7) 0.0336(4) Uani 1 1 d . . . . .
O12 O 0.40798(12) 0.34078(7) 0.67804(7) 0.0242(3) Uani 1 1 d . . . . .
N1 N 0.64436(14) 0.22585(9) 0.62746(8) 0.0241(4) Uani 1 1 d . . . . .
H1 H 0.584760 0.228696 0.649994 0.029 Uiso 1 1 calc R . . . .
N2 N 0.59029(14) 0.37980(8) 0.59520(8) 0.0221(3) Uani 1 1 d . . . . .
H2A H 0.520200 0.372098 0.573851 0.027 Uiso 1 1 calc R . . . .
H2B H 0.587172 0.369967 0.638525 0.027 Uiso 1 1 calc R . . . .
N3 N 0.59405(15) 0.50044(9) 0.69659(8) 0.0273(4) Uani 1 1 d . . . . .
H3 H 0.665303 0.489126 0.708180 0.033 Uiso 1 1 calc R . . . .
C1 C 0.45407(17) 0.25748(11) 0.79105(9) 0.0245(4) Uani 1 1 d . . . . .
H1A H 0.395214 0.289014 0.805053 0.029 Uiso 1 1 calc R . . . .
H1B H 0.463624 0.219606 0.823523 0.029 Uiso 1 1 calc R . . . .
C2 C 0.56525(17) 0.29629(10) 0.79168(9) 0.0221(4) Uani 1 1 d . . . . .
C3 C 0.66267(17) 0.26386(10) 0.77331(9) 0.0211(4) Uani 1 1 d . . . . .
C4 C 0.76289(17) 0.30027(10) 0.76955(9) 0.0231(4) Uani 1 1 d . . . . .
H4 H 0.827674 0.277129 0.756276 0.028 Uiso 1 1 calc R . . . .
C5 C 0.77035(16) 0.37020(10) 0.78487(8) 0.0207(4) Uani 1 1 d . . . . .
C6 C 0.67452(17) 0.40214(10) 0.80546(9) 0.0218(4) Uani 1 1 d . . . . .
C7 C 0.57325(17) 0.36553(10) 0.80865(9) 0.0240(4) Uani 1 1 d . . . . .
H7 H 0.508777 0.388395 0.822670 0.029 Uiso 1 1 calc R . . . .
C8 C 0.73069(18) 0.16217(11) 0.72185(10) 0.0273(4) Uani 1 1 d . . . . .
H8A H 0.712512 0.112511 0.718224 0.033 Uiso 1 1 calc R . . . .
H8B H 0.806759 0.166550 0.746478 0.033 Uiso 1 1 calc R . . . .
C9 C 0.73642(17) 0.19089(10) 0.65315(10) 0.0243(4) Uani 1 1 d . . . . .
C10 C 0.64050(18) 0.25912(10) 0.56347(9) 0.0253(4) Uani 1 1 d . . . . .
H10A H 0.562226 0.255834 0.541491 0.030 Uiso 1 1 calc R . . . .
H10B H 0.691539 0.234188 0.535992 0.030 Uiso 1 1 calc R . . . .
C11 C 0.67527(17) 0.33379(10) 0.56759(10) 0.0244(4) Uani 1 1 d . . . . .
H11A H 0.748529 0.337563 0.595324 0.029 Uiso 1 1 calc R . . . .
H11B H 0.687729 0.350125 0.522964 0.029 Uiso 1 1 calc R . . . .
C12 C 0.62175(18) 0.45354(10) 0.58785(9) 0.0259(4) Uani 1 1 d . . . . .
H12A H 0.609796 0.466314 0.540783 0.031 Uiso 1 1 calc R . . . .
H12B H 0.703583 0.459368 0.602395 0.031 Uiso 1 1 calc R . . . .
C13 C 0.5537(2) 0.50159(11) 0.62689(10) 0.0303(5) Uani 1 1 d . . . . .
H13A H 0.559575 0.549014 0.609845 0.036 Uiso 1 1 calc R . . . .
H13B H 0.472659 0.487922 0.621197 0.036 Uiso 1 1 calc R . . . .
C14 C 0.52668(18) 0.51598(10) 0.74402(10) 0.0269(4) Uani 1 1 d . . . . .
C15 C 0.58181(18) 0.51146(11) 0.81407(10) 0.0283(4) Uani 1 1 d . . . . .
H15A H 0.599144 0.558590 0.830505 0.034 Uiso 1 1 calc R . . . .
H15B H 0.526855 0.490890 0.842013 0.034 Uiso 1 1 calc R . . . .
C16 C 0.88121(16) 0.40926(10) 0.78007(9) 0.0216(4) Uani 1 1 d . . . . .
H16A H 0.867521 0.458979 0.786302 0.026 Uiso 1 1 calc R . . . .
H16B H 0.937855 0.393938 0.816016 0.026 Uiso 1 1 calc R . . . .
C17 C 0.92975(15) 0.39876(10) 0.71489(8) 0.0200(4) Uani 1 1 d . . . . .
C18 C 0.98843(16) 0.33865(10) 0.70309(9) 0.0222(4) Uani 1 1 d . . . . .
H18 H 1.003579 0.306303 0.737703 0.027 Uiso 1 1 calc R . . . .
C19 C 1.02549(15) 0.32470(10) 0.64187(9) 0.0222(4) Uani 1 1 d . . . . .
C20 C 1.00712(15) 0.37294(10) 0.59083(9) 0.0219(4) Uani 1 1 d . . . . .
C21 C 0.95374(16) 0.43422(10) 0.60341(9) 0.0221(4) Uani 1 1 d . . . . .
H21 H 0.943481 0.468006 0.569749 0.027 Uiso 1 1 calc R . . . .
C22 C 0.91450(16) 0.44758(10) 0.66464(9) 0.0213(4) Uani 1 1 d . . . . .
C23 C 1.09327(19) 0.21325(12) 0.67678(11) 0.0324(5) Uani 1 1 d . . . . .
H23A H 1.128745 0.172549 0.659178 0.049 Uiso 1 1 calc GR . . . .
H23B H 1.017847 0.201069 0.689301 0.049 Uiso 1 1 calc GR . . . .
H23C H 1.140756 0.230049 0.715490 0.049 Uiso 1 1 calc GR . . . .
C24 C 0.8678(2) 0.56439(11) 0.63428(10) 0.0325(5) Uani 1 1 d . . . . .
H24A H 0.823730 0.554523 0.592189 0.049 Uiso 1 1 calc GR . . . .
H24B H 0.947874 0.571148 0.627114 0.049 Uiso 1 1 calc GR . . . .
H24C H 0.838430 0.606205 0.653401 0.049 Uiso 1 1 calc GR . . . .
C25 C 1.04310(16) 0.35764(11) 0.52289(9) 0.0246(4) Uani 1 1 d . . . . .
H25A H 1.052231 0.401451 0.499247 0.030 Uiso 1 1 calc R . . . .
H25B H 1.117565 0.333885 0.527428 0.030 Uiso 1 1 calc R . . . .
C26 C 0.95630(16) 0.31293(11) 0.48309(9) 0.0223(4) Uani 1 1 d . . . . .
C27 C 0.96471(18) 0.24191(11) 0.48536(9) 0.0264(4) Uani 1 1 d . . . . .
H27 H 1.027600 0.221380 0.510596 0.032 Uiso 1 1 calc R . . . .
C28 C 0.88351(18) 0.19982(11) 0.45166(9) 0.0265(4) Uani 1 1 d . . . . .
C29 C 0.79256(17) 0.22887(11) 0.41254(9) 0.0245(4) Uani 1 1 d . . . . .
C30 C 0.78421(17) 0.30028(11) 0.40951(9) 0.0248(4) Uani 1 1 d . . . . .
H30 H 0.722906 0.320722 0.382833 0.030 Uiso 1 1 calc R . . . .
C31 C 0.86363(17) 0.34232(10) 0.44467(9) 0.0235(4) Uani 1 1 d . . . . .
C32 C 0.9642(3) 0.09863(15) 0.50304(18) 0.0629(9) Uani 1 1 d . . . . .
H32A H 1.042515 0.103581 0.491843 0.094 Uiso 1 1 calc GR . . . .
H32B H 0.945936 0.049683 0.506790 0.094 Uiso 1 1 calc GR . . . .
H32C H 0.956211 0.121611 0.545038 0.094 Uiso 1 1 calc GR . . . .
C33 C 0.7697(2) 0.44552(14) 0.40512(13) 0.0463(6) Uani 1 1 d . . . . .
H33A H 0.774765 0.433000 0.359038 0.069 Uiso 1 1 calc GR . . . .
H33B H 0.776518 0.495545 0.410069 0.069 Uiso 1 1 calc GR . . . .
H33C H 0.696252 0.430467 0.418522 0.069 Uiso 1 1 calc GR . . . .
C34 C 0.70532(18) 0.18331(12) 0.37404(10) 0.0291(5) Uani 1 1 d . . . . .
H34A H 0.680523 0.205496 0.331430 0.035 Uiso 1 1 calc R . . . .
H34B H 0.741009 0.138731 0.364752 0.035 Uiso 1 1 calc R . . . .
C35 C 0.60271(17) 0.17047(10) 0.41106(9) 0.0238(4) Uani 1 1 d . . . . .
C36 C 0.60581(17) 0.12056(10) 0.46044(9) 0.0247(4) Uani 1 1 d . . . . .
H36 H 0.670541 0.091604 0.467973 0.030 Uiso 1 1 calc R . . . .
C37 C 0.51576(17) 0.11262(10) 0.49869(9) 0.0235(4) Uani 1 1 d . . . . .
C38 C 0.41685(17) 0.15236(10) 0.48693(9) 0.0230(4) Uani 1 1 d . . . . .
C39 C 0.41293(17) 0.20084(10) 0.43676(9) 0.0249(4) Uani 1 1 d . . . . .
H39 H 0.346521 0.228071 0.427522 0.030 Uiso 1 1 calc R . . . .
C40 C 0.50507(18) 0.21023(10) 0.39966(9) 0.0243(4) Uani 1 1 d . . . . .
C41 C 0.6185(2) 0.03130(12) 0.56862(11) 0.0360(5) Uani 1 1 d . . . . .
H41A H 0.639860 0.002859 0.532179 0.054 Uiso 1 1 calc GR . . . .
H41B H 0.608053 0.001901 0.606523 0.054 Uiso 1 1 calc GR . . . .
H41C H 0.678811 0.064890 0.580752 0.054 Uiso 1 1 calc GR . . . .
C42 C 0.4598(3) 0.32282(13) 0.36159(12) 0.0461(7) Uani 1 1 d . . . . .
H42A H 0.479254 0.355261 0.327738 0.069 Uiso 1 1 calc GR . . . .
H42B H 0.493040 0.338592 0.404801 0.069 Uiso 1 1 calc GR . . . .
H42C H 0.376887 0.320231 0.361358 0.069 Uiso 1 1 calc GR . . . .
C43 C 0.31944(17) 0.14388(11) 0.52927(10) 0.0261(4) Uani 1 1 d . . . . .
H43A H 0.300715 0.094390 0.532190 0.031 Uiso 1 1 calc R . . . .
H43B H 0.251547 0.167790 0.508019 0.031 Uiso 1 1 calc R . . . .
C44 C 0.34704(16) 0.17243(10) 0.59844(9) 0.0232(4) Uani 1 1 d . . . . .
C45 C 0.36124(17) 0.12941(10) 0.65395(10) 0.0250(4) Uani 1 1 d . . . . .
C46 C 0.39596(17) 0.15712(10) 0.71551(10) 0.0246(4) Uani 1 1 d . . . . .
H46 H 0.408510 0.127244 0.752296 0.030 Uiso 1 1 calc R . . . .
C47 C 0.41273(16) 0.22761(10) 0.72446(9) 0.0221(4) Uani 1 1 d . . . . .
C48 C 0.39115(16) 0.27033(10) 0.67000(9) 0.0215(4) Uani 1 1 d . . . . .
C49 C 0.35966(16) 0.24275(10) 0.60778(9) 0.0224(4) Uani 1 1 d . . . . .
H49 H 0.346624 0.272779 0.571135 0.027 Uiso 1 1 calc R . . . .
C50 C 0.3514(3) 0.01604(13) 0.69871(13) 0.0476(7) Uani 1 1 d . . . . .
H50A H 0.338645 -0.031540 0.683888 0.071 Uiso 1 1 calc GR . . . .
H50B H 0.295610 0.028283 0.729235 0.071 Uiso 1 1 calc GR . . . .
H50C H 0.428295 0.020421 0.721037 0.071 Uiso 1 1 calc GR . . . .
C51 C 0.30325(19) 0.37847(11) 0.67816(12) 0.0321(5) Uani 1 1 d . . . . .
H51A H 0.260598 0.375358 0.634653 0.048 Uiso 1 1 calc GR . . . .
H51B H 0.320013 0.426833 0.688682 0.048 Uiso 1 1 calc GR . . . .
H51C H 0.257792 0.358915 0.711216 0.048 Uiso 1 1 calc GR . . . .

loop_
_atom_site_aniso_label
_atom_site_aniso_U_11
_atom_site_aniso_U_22
_atom_site_aniso_U_33
_atom_site_aniso_U_23
_atom_site_aniso_U_13
_atom_site_aniso_U_12
Cl1 0.0305(3) 0.0348(3) 0.0310(3) 0.0076(2) 0.0040(2) 0.0002(2)
O1 0.0248(7) 0.0203(7) 0.0331(7) 0.0015(5) 0.0133(6) 0.0000(6)
O2 0.0252(7) 0.0252(8) 0.0310(7) -0.0086(6) 0.0072(6) -0.0001(6)
O3 0.0230(8) 0.0521(10) 0.0410(9) 0.0018(7) 0.0140(7) 0.0107(7)
O4 0.0293(8) 0.0442(10) 0.0435(9) -0.0034(7) 0.0109(7) 0.0086(7)
O5 0.0228(7) 0.0327(8) 0.0309(7) 0.0032(6) 0.0098(6) 0.0085(6)
O6 0.0311(8) 0.0238(7) 0.0249(7) 0.0024(5) 0.0124(6) 0.0018(6)
O7 0.0426(10) 0.0273(9) 0.0494(9) -0.0018(7) 0.0041(8) 0.0023(7)
O8 0.0329(8) 0.0258(8) 0.0385(8) 0.0021(6) 0.0012(7) 0.0034(6)
O9 0.0280(8) 0.0326(8) 0.0326(7) 0.0075(6) 0.0103(6) 0.0032(6)
O10 0.0380(9) 0.0328(8) 0.0263(7) 0.0033(6) 0.0079(6) 0.0010(7)
O11 0.0410(9) 0.0224(8) 0.0395(8) 0.0000(6) 0.0139(7) -0.0065(6)
O12 0.0187(7) 0.0203(7) 0.0349(7) 0.0002(5) 0.0093(6) -0.0021(5)
N1 0.0195(8) 0.0266(9) 0.0276(8) 0.0001(6) 0.0095(7) 0.0022(7)
N2 0.0203(8) 0.0240(8) 0.0235(8) 0.0009(6) 0.0093(6) 0.0007(7)
N3 0.0261(9) 0.0291(9) 0.0279(8) -0.0011(7) 0.0086(7) 0.0023(7)
C1 0.0208(9) 0.0303(11) 0.0247(9) 0.0023(8) 0.0144(8) -0.0012(8)
C2 0.0221(9) 0.0275(10) 0.0183(8) 0.0011(7) 0.0103(7) -0.0023(8)
C3 0.0229(9) 0.0211(9) 0.0203(8) 0.0031(7) 0.0069(7) -0.0007(7)
C4 0.0203(9) 0.0259(10) 0.0241(9) 0.0025(7) 0.0078(7) 0.0014(8)
C5 0.0214(9) 0.0259(10) 0.0156(8) 0.0014(7) 0.0050(7) -0.0013(8)
C6 0.0243(10) 0.0243(10) 0.0175(8) -0.0023(7) 0.0062(7) -0.0007(8)
C7 0.0217(9) 0.0295(11) 0.0225(9) -0.0024(7) 0.0103(7) 0.0026(8)
C8 0.0243(10) 0.0238(10) 0.0349(10) 0.0005(8) 0.0091(8) 0.0060(8)
C9 0.0199(9) 0.0222(10) 0.0317(10) -0.0039(7) 0.0070(8) 0.0017(7)
C10 0.0241(10) 0.0288(11) 0.0238(9) -0.0038(7) 0.0070(8) 0.0007(8)
C11 0.0194(9) 0.0270(10) 0.0290(9) -0.0007(7) 0.0132(8) 0.0016(8)
C12 0.0289(10) 0.0225(10) 0.0279(9) 0.0029(7) 0.0102(8) -0.0007(8)
C13 0.0369(12) 0.0257(11) 0.0292(10) 0.0016(8) 0.0079(9) 0.0064(9)
C14 0.0281(10) 0.0207(10) 0.0339(10) -0.0025(8) 0.0129(9) -0.0007(8)
C15 0.0285(11) 0.0267(11) 0.0317(10) -0.0068(8) 0.0131(8) 0.0015(8)
C16 0.0194(9) 0.0276(10) 0.0185(8) 0.0002(7) 0.0052(7) -0.0031(8)
C17 0.0144(8) 0.0282(10) 0.0178(8) -0.0015(7) 0.0037(7) -0.0036(7)
C18 0.0158(9) 0.0289(10) 0.0221(9) 0.0031(7) 0.0029(7) -0.0014(7)
C19 0.0127(8) 0.0278(10) 0.0267(9) -0.0009(7) 0.0054(7) 0.0010(7)
C20 0.0135(8) 0.0291(10) 0.0237(9) -0.0004(7) 0.0058(7) -0.0047(7)
C21 0.0195(9) 0.0285(10) 0.0194(8) 0.0026(7) 0.0068(7) -0.0039(8)
C22 0.0180(9) 0.0241(10) 0.0225(9) -0.0019(7) 0.0057(7) -0.0022(7)
C23 0.0250(11) 0.0359(12) 0.0378(11) 0.0068(9) 0.0104(9) 0.0111(9)
C24 0.0453(13) 0.0226(10) 0.0315(10) 0.0025(8) 0.0126(10) 0.0001(9)
C25 0.0173(9) 0.0339(11) 0.0243(9) -0.0021(8) 0.0104(7) -0.0016(8)
C26 0.0196(9) 0.0299(10) 0.0192(8) -0.0013(7) 0.0108(7) 0.0005(8)
C27 0.0225(10) 0.0314(11) 0.0265(9) -0.0007(8) 0.0085(8) 0.0043(8)
C28 0.0273(10) 0.0279(11) 0.0261(9) -0.0017(8) 0.0121(8) 0.0010(8)
C29 0.0229(10) 0.0328(11) 0.0202(8) -0.0043(7) 0.0137(8) -0.0018(8)
C30 0.0198(9) 0.0343(11) 0.0216(9) -0.0012(8) 0.0089(7) 0.0034(8)
C31 0.0235(10) 0.0278(10) 0.0208(9) 0.0002(7) 0.0113(7) 0.0011(8)
C32 0.062(2) 0.0347(15) 0.090(2) 0.0055(14) -0.0073(17) 0.0135(14)
C33 0.0453(15) 0.0375(14) 0.0537(15) 0.0068(11) -0.0064(12) 0.0098(11)
C34 0.0273(11) 0.0375(12) 0.0240(9) -0.0084(8) 0.0101(8) -0.0034(9)
C35 0.0220(10) 0.0277(10) 0.0225(9) -0.0072(7) 0.0067(7) -0.0049(8)
C36 0.0216(10) 0.0249(10) 0.0284(9) -0.0055(7) 0.0071(8) 0.0005(8)
C37 0.0226(10) 0.0239(10) 0.0246(9) -0.0027(7) 0.0045(8) -0.0023(8)
C38 0.0201(9) 0.0244(10) 0.0249(9) -0.0048(7) 0.0049(8) -0.0040(8)
C39 0.0231(10) 0.0268(10) 0.0247(9) -0.0043(7) 0.0019(8) 0.0000(8)
C40 0.0275(10) 0.0248(10) 0.0206(8) -0.0034(7) 0.0027(8) -0.0034(8)
C41 0.0361(12) 0.0308(12) 0.0403(12) 0.0079(9) 0.0003(10) 0.0022(10)
C42 0.075(2) 0.0324(13) 0.0308(11) 0.0025(9) 0.0056(12) 0.0120(12)
C43 0.0165(9) 0.0312(11) 0.0313(10) -0.0032(8) 0.0057(8) -0.0038(8)
C44 0.0147(9) 0.0273(10) 0.0290(9) -0.0017(7) 0.0096(8) -0.0014(7)
C45 0.0177(9) 0.0236(10) 0.0358(10) -0.0001(8) 0.0129(8) -0.0012(7)
C46 0.0199(9) 0.0258(10) 0.0301(10) 0.0056(8) 0.0126(8) -0.0006(8)
C47 0.0144(8) 0.0261(10) 0.0281(9) 0.0007(7) 0.0126(7) -0.0021(7)
C48 0.0130(8) 0.0220(10) 0.0311(10) -0.0001(7) 0.0116(7) -0.0021(7)
C49 0.0146(9) 0.0258(10) 0.0279(9) 0.0028(7) 0.0081(7) 0.0001(7)
C50 0.0692(19) 0.0247(12) 0.0505(14) 0.0048(10) 0.0138(13) -0.0053(12)
C51 0.0254(11) 0.0262(11) 0.0465(12) -0.0031(9) 0.0127(9) 0.0020(8)

loop_
_atom_type_symbol
_atom_type_description
_atom_type_scat_dispersion_real
_atom_type_scat_dispersion_imag
_atom_type_scat_source
C C 0.0033 0.0016 'International Tables Vol C Tables 4.2.6.8 and 6.1.1.4'
H H 0.0000 0.0000 'International Tables Vol C Tables 4.2.6.8 and 6.1.1.4'
Cl Cl 0.1484 0.1585 'International Tables Vol C Tables 4.2.6.8 and 6.1.1.4'
N N 0.0061 0.0033 'International Tables Vol C Tables 4.2.6.8 and 6.1.1.4'
O O 0.0106 0.0060 'International Tables Vol C Tables 4.2.6.8 and 6.1.1.4'

loop_
_geom_angle_atom_site_label_1
_geom_angle_atom_site_label_2
_geom_angle_atom_site_label_3
_geom_angle
_geom_angle_site_symmetry_1
_geom_angle_site_symmetry_3
_geom_angle_publ_flag
C3 O1 C8 118.63(16) . . ?
C6 O2 C15 117.14(16) . . ?
C19 O5 C23 117.45(16) . . ?
C22 O6 C24 116.71(15) . . ?
C28 O7 C32 116.72(19) . . ?
C31 O8 C33 117.92(17) . . ?
C37 O9 C41 117.58(17) . . ?
C40 O10 C42 115.69(16) . . ?
C45 O11 C50 118.07(17) . . ?
C48 O12 C51 112.86(15) . . ?
C9 N1 H1 119.1 . . ?
C9 N1 C10 121.88(17) . . ?
C10 N1 H1 119.1 . . ?
H2A N2 H2B 108.1 . . ?
C11 N2 H2A 109.5 . . ?
C11 N2 H2B 109.5 . . ?
C12 N2 H2A 109.5 . . ?
C12 N2 H2B 109.5 . . ?
C12 N2 C11 110.69(15) . . ?
C13 N3 H3 118.7 . . ?
C14 N3 H3 118.7 . . ?
C14 N3 C13 122.68(19) . . ?
H1A C1 H1B 107.7 . . ?
C2 C1 H1A 108.8 . . ?
C2 C1 H1B 108.8 . . ?
C2 C1 C47 113.68(15) . . ?
C47 C1 H1A 108.8 . . ?
C47 C1 H1B 108.8 . . ?
C3 C2 C1 120.71(18) . . ?
C7 C2 C1 121.47(18) . . ?
C7 C2 C3 117.80(18) . . ?
O1 C3 C2 114.92(17) . . ?
O1 C3 C4 124.06(18) . . ?
C4 C3 C2 121.01(18) . . ?
C3 C4 H4 119.3 . . ?
C3 C4 C5 121.31(19) . . ?
C5 C4 H4 119.3 . . ?
C4 C5 C16 120.40(18) . . ?
C6 C5 C4 117.81(18) . . ?
C6 C5 C16 121.78(18) . . ?
O2 C6 C5 116.92(17) . . ?
O2 C6 C7 122.26(18) . . ?
C5 C6 C7 120.80(18) . . ?
C2 C7 C6 121.20(18) . . ?
C2 C7 H7 119.4 . . ?
C6 C7 H7 119.4 . . ?
O1 C8 H8A 108.6 . . ?
O1 C8 H8B 108.6 . . ?
O1 C8 C9 114.87(16) . . ?
H8A C8 H8B 107.5 . . ?
C9 C8 H8A 108.6 . . ?
C9 C8 H8B 108.6 . . ?
O3 C9 N1 124.72(19) . . ?
O3 C9 C8 119.23(18) . . ?
N1 C9 C8 116.04(17) . . ?
N1 C10 H10A 109.0 . . ?
N1 C10 H10B 109.0 . . ?
N1 C10 C11 113.13(16) . . ?
H10A C10 H10B 107.8 . . ?
C11 C10 H10A 109.0 . . ?
C11 C10 H10B 109.0 . . ?
N2 C11 C10 114.01(16) . . ?
N2 C11 H11A 108.7 . . ?
N2 C11 H11B 108.7 . . ?
C10 C11 H11A 108.7 . . ?
C10 C11 H11B 108.7 . . ?
H11A C11 H11B 107.6 . . ?
N2 C12 H12A 109.0 . . ?
N2 C12 H12B 109.0 . . ?
N2 C12 C13 112.97(17) . . ?
H12A C12 H12B 107.8 . . ?
C13 C12 H12A 109.0 . . ?
C13 C12 H12B 109.0 . . ?
N3 C13 C12 111.52(17) . . ?
N3 C13 H13A 109.3 . . ?
N3 C13 H13B 109.3 . . ?
C12 C13 H13A 109.3 . . ?
C12 C13 H13B 109.3 . . ?
H13A C13 H13B 108.0 . . ?
O4 C14 N3 123.8(2) . . ?
O4 C14 C15 120.29(18) . . ?
N3 C14 C15 115.89(18) . . ?
O2 C15 C14 113.79(16) . . ?
O2 C15 H15A 108.8 . . ?
O2 C15 H15B 108.8 . . ?
C14 C15 H15A 108.8 . . ?
C14 C15 H15B 108.8 . . ?
H15A C15 H15B 107.7 . . ?
C5 C16 H16A 109.0 . . ?
C5 C16 H16B 109.0 . . ?
H16A C16 H16B 107.8 . . ?
C17 C16 C5 113.01(15) . . ?
C17 C16 H16A 109.0 . . ?
C17 C16 H16B 109.0 . . ?
C18 C17 C16 120.22(17) . . ?
C18 C17 C22 118.27(16) . . ?
C22 C17 C16 121.49(17) . . ?
C17 C18 H18 119.2 . . ?
C17 C18 C19 121.66(17) . . ?
C19 C18 H18 119.2 . . ?
O5 C19 C18 123.81(17) . . ?
O5 C19 C20 116.28(17) . . ?
C18 C19 C20 119.91(18) . . ?
C19 C20 C25 120.75(18) . . ?
C21 C20 C19 118.50(17) . . ?
C21 C20 C25 120.74(17) . . ?
C20 C21 H21 119.3 . . ?
C20 C21 C22 121.48(17) . . ?
C22 C21 H21 119.3 . . ?
O6 C22 C17 116.88(16) . . ?
O6 C22 C21 123.06(17) . . ?
C17 C22 C21 120.05(18) . . ?
O5 C23 H23A 109.5 . . ?
O5 C23 H23B 109.5 . . ?
O5 C23 H23C 109.5 . . ?
H23A C23 H23B 109.5 . . ?
H23A C23 H23C 109.5 . . ?
H23B C23 H23C 109.5 . . ?
O6 C24 H24A 109.5 . . ?
O6 C24 H24B 109.5 . . ?
O6 C24 H24C 109.5 . . ?
H24A C24 H24B 109.5 . . ?
H24A C24 H24C 109.5 . . ?
H24B C24 H24C 109.5 . . ?
C20 C25 H25A 109.3 . . ?
C20 C25 H25B 109.3 . . ?
H25A C25 H25B 108.0 . . ?
C26 C25 C20 111.49(15) . . ?
C26 C25 H25A 109.3 . . ?
C26 C25 H25B 109.3 . . ?
C27 C26 C25 120.67(18) . . ?
C27 C26 C31 118.27(18) . . ?
C31 C26 C25 121.03(18) . . ?
C26 C27 H27 119.1 . . ?
C26 C27 C28 121.74(19) . . ?
C28 C27 H27 119.1 . . ?
O7 C28 C27 123.70(19) . . ?
O7 C28 C29 116.19(18) . . ?
C27 C28 C29 120.09(19) . . ?
C28 C29 C34 120.46(19) . . ?
C30 C29 C28 118.44(18) . . ?
C30 C29 C34 121.10(18) . . ?
C29 C30 H30 119.3 . . ?
C31 C30 C29 121.43(18) . . ?
C31 C30 H30 119.3 . . ?
O8 C31 C26 115.55(17) . . ?
O8 C31 C30 124.47(18) . . ?
C30 C31 C26 119.99(19) . . ?
O7 C32 H32A 109.5 . . ?
O7 C32 H32B 109.5 . . ?
O7 C32 H32C 109.5 . . ?
H32A C32 H32B 109.5 . . ?
H32A C32 H32C 109.5 . . ?
H32B C32 H32C 109.5 . . ?
O8 C33 H33A 109.5 . . ?
O8 C33 H33B 109.5 . . ?
O8 C33 H33C 109.5 . . ?
H33A C33 H33B 109.5 . . ?
H33A C33 H33C 109.5 . . ?
H33B C33 H33C 109.5 . . ?
C29 C34 H34A 109.2 . . ?
C29 C34 H34B 109.2 . . ?
H34A C34 H34B 107.9 . . ?
C35 C34 C29 111.97(15) . . ?
C35 C34 H34A 109.2 . . ?
C35 C34 H34B 109.2 . . ?
C36 C35 C34 120.68(19) . . ?
C40 C35 C34 121.20(19) . . ?
C40 C35 C36 118.02(18) . . ?
C35 C36 H36 119.5 . . ?
C37 C36 C35 121.06(19) . . ?
C37 C36 H36 119.5 . . ?
O9 C37 C36 123.83(18) . . ?
O9 C37 C38 115.23(17) . . ?
C36 C37 C38 120.94(19) . . ?
C37 C38 C43 120.63(18) . . ?
C39 C38 C37 117.84(18) . . ?
C39 C38 C43 121.50(18) . . ?
C38 C39 H39 119.4 . . ?
C38 C39 C40 121.12(19) . . ?
C40 C39 H39 119.4 . . ?
O10 C40 C35 116.53(18) . . ?
O10 C40 C39 122.47(18) . . ?
C35 C40 C39 120.97(18) . . ?
O9 C41 H41A 109.5 . . ?
O9 C41 H41B 109.5 . . ?
O9 C41 H41C 109.5 . . ?
H41A C41 H41B 109.5 . . ?
H41A C41 H41C 109.5 . . ?
H41B C41 H41C 109.5 . . ?
O10 C42 H42A 109.5 . . ?
O10 C42 H42B 109.5 . . ?
O10 C42 H42C 109.5 . . ?
H42A C42 H42B 109.5 . . ?
H42A C42 H42C 109.5 . . ?
H42B C42 H42C 109.5 . . ?
C38 C43 H43A 109.1 . . ?
C38 C43 H43B 109.1 . . ?
C38 C43 C44 112.61(15) . . ?
H43A C43 H43B 107.8 . . ?
C44 C43 H43A 109.1 . . ?
C44 C43 H43B 109.1 . . ?
C45 C44 C43 121.98(18) . . ?
C49 C44 C43 119.82(18) . . ?
C49 C44 C45 118.20(18) . . ?
O11 C45 C44 116.56(17) . . ?
O11 C45 C46 123.44(18) . . ?
C46 C45 C44 120.00(18) . . ?
C45 C46 H46 119.2 . . ?
C45 C46 C47 121.62(18) . . ?
C47 C46 H46 119.2 . . ?
C46 C47 C1 121.57(17) . . ?
C48 C47 C1 120.48(18) . . ?
C48 C47 C46 117.95(18) . . ?
O12 C48 C47 118.67(17) . . ?
O12 C48 C49 120.51(17) . . ?
C47 C48 C49 120.72(18) . . ?
C44 C49 C48 121.29(18) . . ?
C44 C49 H49 119.4 . . ?
C48 C49 H49 119.4 . . ?
O11 C50 H50A 109.5 . . ?
O11 C50 H50B 109.5 . . ?
O11 C50 H50C 109.5 . . ?
H50A C50 H50B 109.5 . . ?
H50A C50 H50C 109.5 . . ?
H50B C50 H50C 109.5 . . ?
O12 C51 H51A 109.5 . . ?
O12 C51 H51B 109.5 . . ?
O12 C51 H51C 109.5 . . ?
H51A C51 H51B 109.5 . . ?
H51A C51 H51C 109.5 . . ?
H51B C51 H51C 109.5 . . ?

loop_
_geom_bond_atom_site_label_1
_geom_bond_atom_site_label_2
_geom_bond_distance
_geom_bond_site_symmetry_2
_geom_bond_publ_flag
O1 C3 1.387(2) . ?
O1 C8 1.419(2) . ?
O2 C6 1.391(2) . ?
O2 C15 1.427(2) . ?
O3 C9 1.221(3) . ?
O4 C14 1.228(3) . ?
O5 C19 1.369(2) . ?
O5 C23 1.431(2) . ?
O6 C22 1.386(2) . ?
O6 C24 1.437(2) . ?
O7 C28 1.373(3) . ?
O7 C32 1.427(3) . ?
O8 C31 1.375(2) . ?
O8 C33 1.420(3) . ?
O9 C37 1.362(2) . ?
O9 C41 1.423(3) . ?
O10 C40 1.387(2) . ?
O10 C42 1.407(3) . ?
O11 C45 1.369(2) . ?
O11 C50 1.421(3) . ?
O12 C48 1.391(2) . ?
O12 C51 1.438(2) . ?
N1 H1 0.8800 . ?
N1 C9 1.345(3) . ?
N1 C10 1.455(2) . ?
N2 H2A 0.9100 . ?
N2 H2B 0.9100 . ?
N2 C11 1.496(2) . ?
N2 C12 1.492(2) . ?
N3 H3 0.8800 . ?
N3 C13 1.457(3) . ?
N3 C14 1.347(3) . ?
C1 H1A 0.9900 . ?
C1 H1B 0.9900 . ?
C1 C2 1.514(3) . ?
C1 C47 1.516(3) . ?
C2 C3 1.396(3) . ?
C2 C7 1.391(3) . ?
C3 C4 1.388(3) . ?
C4 H4 0.9500 . ?
C4 C5 1.396(3) . ?
C5 C6 1.392(3) . ?
C5 C16 1.525(3) . ?
C6 C7 1.399(3) . ?
C7 H7 0.9500 . ?
C8 H8A 0.9900 . ?
C8 H8B 0.9900 . ?
C8 C9 1.518(3) . ?
C10 H10A 0.9900 . ?
C10 H10B 0.9900 . ?
C10 C11 1.508(3) . ?
C11 H11A 0.9900 . ?
C11 H11B 0.9900 . ?
C12 H12A 0.9900 . ?
C12 H12B 0.9900 . ?
C12 C13 1.510(3) . ?
C13 H13A 0.9900 . ?
C13 H13B 0.9900 . ?
C14 C15 1.516(3) . ?
C15 H15A 0.9900 . ?
C15 H15B 0.9900 . ?
C16 H16A 0.9900 . ?
C16 H16B 0.9900 . ?
C16 C17 1.515(2) . ?
C17 C18 1.392(3) . ?
C17 C22 1.397(3) . ?
C18 H18 0.9500 . ?
C18 C19 1.392(3) . ?
C19 C20 1.403(3) . ?
C20 C21 1.383(3) . ?
C20 C25 1.521(2) . ?
C21 H21 0.9500 . ?
C21 C22 1.401(2) . ?
C23 H23A 0.9800 . ?
C23 H23B 0.9800 . ?
C23 H23C 0.9800 . ?
C24 H24A 0.9800 . ?
C24 H24B 0.9800 . ?
C24 H24C 0.9800 . ?
C25 H25A 0.9900 . ?
C25 H25B 0.9900 . ?
C25 C26 1.518(3) . ?
C26 C27 1.384(3) . ?
C26 C31 1.405(3) . ?
C27 H27 0.9500 . ?
C27 C28 1.391(3) . ?
C28 C29 1.395(3) . ?
C29 C30 1.392(3) . ?
C29 C34 1.519(3) . ?
C30 H30 0.9500 . ?
C30 C31 1.390(3) . ?
C32 H32A 0.9800 . ?
C32 H32B 0.9800 . ?
C32 H32C 0.9800 . ?
C33 H33A 0.9800 . ?
C33 H33B 0.9800 . ?
C33 H33C 0.9800 . ?
C34 H34A 0.9900 . ?
C34 H34B 0.9900 . ?
C34 C35 1.511(3) . ?
C35 C36 1.398(3) . ?
C35 C40 1.389(3) . ?
C36 H36 0.9500 . ?
C36 C37 1.389(3) . ?
C37 C38 1.402(3) . ?
C38 C39 1.390(3) . ?
C38 C43 1.515(3) . ?
C39 H39 0.9500 . ?
C39 C40 1.398(3) . ?
C41 H41A 0.9800 . ?
C41 H41B 0.9800 . ?
C41 H41C 0.9800 . ?
C42 H42A 0.9800 . ?
C42 H42B 0.9800 . ?
C42 H42C 0.9800 . ?
C43 H43A 0.9900 . ?
C43 H43B 0.9900 . ?
C43 C44 1.524(3) . ?
C44 C45 1.406(3) . ?
C44 C49 1.386(3) . ?
C45 C46 1.393(3) . ?
C46 H46 0.9500 . ?
C46 C47 1.394(3) . ?
C47 C48 1.392(3) . ?
C48 C49 1.396(3) . ?
C49 H49 0.9500 . ?
C50 H50A 0.9800 . ?
C50 H50B 0.9800 . ?
C50 H50C 0.9800 . ?
C51 H51A 0.9800 . ?
C51 H51B 0.9800 . ?
C51 H51C 0.9800 . ?
